data_7025462
loop_
_publ_author_name
'Cl\'ement, Nicolas'
'Toussaint, Cl\'ement'
'Rogez, Guillaume'
'Loose, Claudia'
'Kortus, Jens'
'Brelot, Lydia'
'Choua, Sylvie'
'Dagorne, Samuel'
'Turek, Philippe'
'Welter, Richard'

_publ_section_title
;
 Novel Cr(III) dinuclear complexes supported by salicyloylhydrazono
 dithiolane and dithiane ligands: synthesis, stability, crystal structures
 and magnetic properties.
;
_journal_issue 19
_journal_name_full 'Dalton transactions (Cambridge, England : 2003)'
_journal_page_first 4579
_journal_page_last 4585
_journal_paper_doi 10.1039/c001057j
_journal_volume 39
_journal_year 2010
_chemical_formula_moiety 'C44 H42 Cr2 N8 O10 S8, C H4 O, C H2 CL2'
_chemical_formula_sum 'C44 H48 Cl2 Cr2 N8 O11 S8'
_chemical_formula_weight 1296.28
_chemical_name_systematic
;
?
;
_space_group_IT_number 14
_symmetry_cell_setting monoclinic
_symmetry_space_group_name_Hall '-P 2yn'
_symmetry_space_group_name_H-M 'P 1 21/n 1'
_atom_sites_solution_hydrogens geom
_atom_sites_solution_primary direct
_atom_sites_solution_secondary difmap
_audit_creation_method SHELXL-97
_cell_angle_alpha 90.00
_cell_angle_beta 105.4720(10)
_cell_angle_gamma 90.00
_cell_formula_units_Z 4
_cell_length_a 16.7350(3)
_cell_length_b 15.7800(3)
_cell_length_c 21.3140(3)
_cell_measurement_reflns_used 32140
_cell_measurement_temperature 173(2)
_cell_measurement_theta_max 30.034
_cell_measurement_theta_min 0.998
_cell_volume 5424.59(16)
_computing_cell_refinement 'Denzo (Nonius B.V., 1998)'
_computing_data_collection 'Collect (Nonius B.V., 1998)'
_computing_data_reduction 'Denzo (Nonius B.V., 1998)'
_computing_molecular_graphics 'PLATON 98 (Spek, 1998)'
_computing_publication_material 'SHELXL-97 (Sheldrick, 1997)'
_computing_structure_refinement 'SHELXL-97 (Sheldrick, 1997)'
_computing_structure_solution 'SHELXS-97 (Sheldrick, 1997)'
_diffrn_ambient_temperature 173(2)
_diffrn_measured_fraction_theta_full 0.997
_diffrn_measured_fraction_theta_max 0.997
_diffrn_measurement_device_type KappaCCD
_diffrn_measurement_method '\p scans'
_diffrn_radiation_monochromator graphite
_diffrn_radiation_source 'fine-focus sealed tube'
_diffrn_radiation_type MoK\a
_diffrn_radiation_wavelength 0.71073
_diffrn_reflns_av_R_equivalents 0.0703
_diffrn_reflns_av_sigmaI/netI 0.0603
_diffrn_reflns_limit_h_max 23
_diffrn_reflns_limit_h_min -15
_diffrn_reflns_limit_k_max 20
_diffrn_reflns_limit_k_min -22
_diffrn_reflns_limit_l_max 29
_diffrn_reflns_limit_l_min -30
_diffrn_reflns_number 43151
_diffrn_reflns_theta_full 30.03
_diffrn_reflns_theta_max 30.03
_diffrn_reflns_theta_min 1.38
_exptl_absorpt_coefficient_mu 0.872
_exptl_absorpt_correction_type none
_exptl_crystal_colour 'dark green'
_exptl_crystal_density_diffrn 1.587
_exptl_crystal_density_method 'not measured'
_exptl_crystal_description prism
_exptl_crystal_F_000 2664
_exptl_crystal_size_max 0.13
_exptl_crystal_size_mid 0.11
_exptl_crystal_size_min 0.10
_refine_diff_density_max 1.406
_refine_diff_density_min -1.521
_refine_diff_density_rms 0.225
_refine_ls_extinction_method none
_refine_ls_goodness_of_fit_ref 1.095
_refine_ls_hydrogen_treatment constr
_refine_ls_matrix_type full
_refine_ls_number_parameters 671
_refine_ls_number_reflns 15835
_refine_ls_number_restraints 0
_refine_ls_restrained_S_all 1.095
_refine_ls_R_factor_all 0.0825
_refine_ls_R_factor_gt 0.0630
_refine_ls_shift/su_max 0.001
_refine_ls_shift/su_mean 0.000
_refine_ls_structure_factor_coef Fsqd
_refine_ls_weighting_details 'calc w=1/[\s^2^(Fo^2^)+(0.1142P)^2^+8.0156P] where P=(Fo^2^+2Fc^2^)/3'
_refine_ls_weighting_scheme calc
_refine_ls_wR_factor_gt 0.1886
_refine_ls_wR_factor_ref 0.2125
_reflns_number_gt 12640
_reflns_number_total 15835
_reflns_threshold_expression >2sigma(I)
_cod_data_source_file c001057j.txt
_cod_data_source_block complex_2a
_cod_original_sg_symbol_H-M 'P 21/n'
_cod_database_code 7025462

loop_
_symmetry_equiv_pos_as_xyz
'x, y, z'
'-x+1/2, y+1/2, -z+1/2'
'-x, -y, -z'
'x-1/2, -y-1/2, z-1/2'

loop_
_atom_site_label
_atom_site_type_symbol
_atom_site_fract_x
_atom_site_fract_y
_atom_site_fract_z
_atom_site_U_iso_or_equiv
_atom_site_adp_type
_atom_site_occupancy
_atom_site_symmetry_multiplicity
_atom_site_calc_flag
Cr1 Cr 0.63568(3) 0.09918(3) 0.85128(2) 0.01726(11) Uani 1 1 d
Cr2 Cr 0.53893(3) 0.00739(3) 0.73023(2) 0.01782(11) Uani 1 1 d
S1 S 0.92451(5) 0.11003(5) 0.94891(4) 0.02753(17) Uani 1 1 d
S2 S 0.70091(5) -0.14547(5) 0.81283(4) 0.02762(17) Uani 1 1 d
S3 S 0.56922(6) -0.27063(6) 0.81343(5) 0.0397(2) Uani 1 1 d
S4 S 0.61798(8) 0.10664(7) 1.02369(4) 0.0438(3) Uani 1 1 d
S6 S 0.58148(6) 0.29022(6) 1.00607(4) 0.03179(19) Uani 1 1 d
S7 S 0.82033(5) 0.22951(5) 0.85456(4) 0.02773(17) Uani 1 1 d
S8 S 0.45216(6) 0.23315(6) 0.58389(4) 0.03227(19) Uani 1 1 d
S9 S 0.41013(6) 0.20081(6) 0.70821(4) 0.0332(2) Uani 1 1 d
O1 O 0.5493(2) 0.42650(18) 0.86715(14) 0.0464(7) Uani 1 1 d
HO1 H 0.5542 0.3782 0.8844 0.070 Uiso 1 1 calc
O2 O 0.63445(13) 0.20174(13) 0.79958(10) 0.0204(4) Uani 1 1 d
O3 O 0.86000(17) -0.1267(2) 0.97044(18) 0.0509(8) Uani 1 1 d
HO3 H 0.8486 -0.0839 0.9463 0.076 Uiso 1 1 calc
O4 O 0.63705(13) 0.00367(14) 0.90936(10) 0.0207(4) Uani 1 1 d
O5 O 0.56307(17) 0.10667(19) 0.49215(12) 0.0375(6) Uani 1 1 d
H5O H 0.5465 0.1201 0.5247 0.056 Uiso 1 1 calc
O6 O 0.57959(14) -0.03875(14) 0.65886(10) 0.0225(4) Uani 1 1 d
O7 O 0.3490(2) -0.2662(2) 0.74805(16) 0.0508(8) Uani 1 1 d
H7 H 0.3972 -0.2461 0.7566 0.076 Uiso 1 1 calc
O8 O 0.42109(14) -0.02280(16) 0.69980(11) 0.0265(5) Uani 1 1 d
O9 O 0.65335(12) 0.03210(13) 0.77929(10) 0.0192(4) Uani 1 1 d
O10 O 0.52103(12) 0.07199(14) 0.80470(9) 0.0195(4) Uani 1 1 d
O11 O 0.5233(3) 0.5799(2) 0.92529(17) 0.0596(9) Uani 1 1 d
H11 H 0.5183 0.5362 0.9022 0.089 Uiso 1 1 calc
N1 N 0.76051(16) 0.09307(16) 0.90055(12) 0.0214(5) Uani 1 1 d
N2 N 0.77907(16) 0.01860(18) 0.93829(14) 0.0263(5) Uani 1 1 d
N3 N 0.60763(16) 0.19041(17) 0.91248(12) 0.0218(5) Uani 1 1 d
N4 N 0.59057(17) 0.26916(17) 0.88032(13) 0.0239(5) Uani 1 1 d
N5 N 0.51649(16) 0.10742(17) 0.66470(12) 0.0216(5) Uani 1 1 d
N6 N 0.55505(17) 0.09457(17) 0.61369(12) 0.0241(5) Uani 1 1 d
N7 N 0.53880(16) -0.11357(17) 0.76823(12) 0.0223(5) Uani 1 1 d
N8 N 0.45785(17) -0.14693(19) 0.75734(13) 0.0275(6) Uani 1 1 d
C1 C 0.5642(2) 0.4214(2) 0.80761(19) 0.0344(7) Uani 1 1 d
C2 C 0.5514(3) 0.4939(2) 0.7693(2) 0.0478(10) Uani 1 1 d
H2 H 0.5339 0.5450 0.7852 0.057 Uiso 1 1 calc
C3 C 0.5644(3) 0.4913(3) 0.7077(3) 0.0488(11) Uani 1 1 d
H3 H 0.5567 0.5414 0.6820 0.059 Uiso 1 1 calc
C4 C 0.5881(3) 0.4176(3) 0.6830(2) 0.0438(9) Uani 1 1 d
H4 H 0.5948 0.4165 0.6402 0.053 Uiso 1 1 calc
C5 C 0.6019(2) 0.3450(2) 0.72107(18) 0.0317(7) Uani 1 1 d
H5 H 0.6188 0.2943 0.7042 0.038 Uiso 1 1 calc
C6 C 0.59121(19) 0.3457(2) 0.78426(16) 0.0251(6) Uani 1 1 d
C7 C 0.60643(18) 0.26751(19) 0.82269(14) 0.0211(5) Uani 1 1 d
C8 C 0.60328(19) 0.1947(2) 0.97265(15) 0.0248(6) Uani 1 1 d
C9 C 0.5748(5) 0.2454(4) 1.0823(2) 0.077(2) Uani 1 1 d
H9A H 0.5991 0.2856 1.1180 0.092 Uiso 1 1 calc
H9B H 0.5158 0.2370 1.0811 0.092 Uiso 1 1 calc
C10 C 0.6175(4) 0.1659(3) 1.0955(2) 0.0622(15) Uani 1 1 d
H10A H 0.5910 0.1311 1.1230 0.075 Uiso 1 1 calc
H10B H 0.6755 0.1765 1.1206 0.075 Uiso 1 1 calc
C11 C 0.7914(2) -0.1511(2) 0.9890(2) 0.0355(8) Uani 1 1 d
C12 C 0.7942(2) -0.2295(3) 1.0203(2) 0.0402(9) Uani 1 1 d
H12 H 0.8423 -0.2640 1.0273 0.048 Uiso 1 1 calc
C13 C 0.7271(2) -0.2568(3) 1.04114(19) 0.0366(8) Uani 1 1 d
H13 H 0.7301 -0.3091 1.0638 0.044 Uiso 1 1 calc
C14 C 0.6551(2) -0.2082(2) 1.02917(17) 0.0323(7) Uani 1 1 d
H14 H 0.6093 -0.2272 1.0439 0.039 Uiso 1 1 calc
C15 C 0.6503(2) -0.1322(2) 0.99581(16) 0.0283(6) Uani 1 1 d
H15 H 0.6003 -0.1004 0.9861 0.034 Uiso 1 1 calc
C16 C 0.7186(2) -0.1021(2) 0.97629(16) 0.0267(6) Uani 1 1 d
C17 C 0.71045(18) -0.0220(2) 0.93929(15) 0.0232(6) Uani 1 1 d
C18 C 0.82583(18) 0.13796(19) 0.90137(14) 0.0215(5) Uani 1 1 d
C19 C 0.9230(2) 0.2671(2) 0.8995(2) 0.0375(8) Uani 1 1 d
H19A H 0.9454 0.3063 0.8721 0.045 Uiso 1 1 calc
H19B H 0.9193 0.2980 0.9391 0.045 Uiso 1 1 calc
C20 C 0.9782(2) 0.1929(3) 0.9178(2) 0.0393(9) Uani 1 1 d
H20A H 1.0290 0.2094 0.9515 0.047 Uiso 1 1 calc
H20B H 0.9947 0.1720 0.8793 0.047 Uiso 1 1 calc
C21 C 0.6152(2) 0.0402(2) 0.50732(15) 0.0267(6) Uani 1 1 d
C22 C 0.6546(2) 0.0136(3) 0.46059(16) 0.0344(8) Uani 1 1 d
H22 H 0.6427 0.0410 0.4194 0.041 Uiso 1 1 calc
C23 C 0.7110(2) -0.0525(3) 0.47409(19) 0.0383(8) Uani 1 1 d
H23 H 0.7376 -0.0700 0.4421 0.046 Uiso 1 1 calc
C24 C 0.7291(3) -0.0934(3) 0.53360(19) 0.0365(8) Uani 1 1 d
H24 H 0.7691 -0.1375 0.5431 0.044 Uiso 1 1 calc
C25 C 0.6879(2) -0.0692(2) 0.57921(16) 0.0297(7) Uani 1 1 d
H25 H 0.6995 -0.0978 0.6198 0.036 Uiso 1 1 calc
C26 C 0.62978(19) -0.0035(2) 0.56675(14) 0.0225(6) Uani 1 1 d
C27 C 0.58498(18) 0.0178(2) 0.61585(14) 0.0209(5) Uani 1 1 d
C28 C 0.4672(2) 0.1717(2) 0.65426(14) 0.0248(6) Uani 1 1 d
C29 C 0.3639(3) 0.2904(3) 0.5962(2) 0.0445(10) Uani 1 1 d
H29A H 0.3592 0.3463 0.5744 0.053 Uiso 1 1 calc
H29B H 0.3123 0.2583 0.5774 0.053 Uiso 1 1 calc
C30 C 0.3765(3) 0.3017(3) 0.66793(19) 0.0402(9) Uani 1 1 d
H30A H 0.3240 0.3200 0.6769 0.048 Uiso 1 1 calc
H30B H 0.4189 0.3458 0.6846 0.048 Uiso 1 1 calc
C31 C 0.2934(2) -0.2059(3) 0.71824(17) 0.0368(8) Uani 1 1 d
C32 C 0.2093(3) -0.2297(3) 0.6999(2) 0.0468(11) Uani 1 1 d
H32 H 0.1939 -0.2861 0.7069 0.056 Uiso 1 1 calc
C33 C 0.1495(2) -0.1712(4) 0.6717(2) 0.0515(13) Uani 1 1 d
H33 H 0.0929 -0.1877 0.6601 0.062 Uiso 1 1 calc
C34 C 0.1699(2) -0.0897(4) 0.6601(2) 0.0489(11) Uani 1 1 d
H34 H 0.1276 -0.0501 0.6412 0.059 Uiso 1 1 calc
C35 C 0.2533(2) -0.0652(3) 0.67621(17) 0.0401(9) Uani 1 1 d
H35 H 0.2677 -0.0091 0.6672 0.048 Uiso 1 1 calc
C36 C 0.3155(2) -0.1228(3) 0.70539(15) 0.0317(7) Uani 1 1 d
C37 C 0.4031(2) -0.0951(2) 0.72170(14) 0.0259(6) Uani 1 1 d
C38 C 0.5953(2) -0.1681(2) 0.79480(14) 0.0241(6) Uani 1 1 d
C39 C 0.6723(3) -0.2986(2) 0.8613(2) 0.0416(9) Uani 1 1 d
H39A H 0.6803 -0.2805 0.9070 0.050 Uiso 1 1 calc
H39B H 0.6800 -0.3608 0.8607 0.050 Uiso 1 1 calc
C40 C 0.7347(3) -0.2544(2) 0.8321(2) 0.0374(8) Uani 1 1 d
H40A H 0.7384 -0.2843 0.7921 0.045 Uiso 1 1 calc
H40B H 0.7902 -0.2551 0.8635 0.045 Uiso 1 1 calc
C41 C 0.7203(2) 0.0455(2) 0.75078(16) 0.0268(6) Uani 1 1 d
H41A H 0.7147 0.1014 0.7300 0.040 Uiso 1 1 calc
H41B H 0.7194 0.0016 0.7181 0.040 Uiso 1 1 calc
H41C H 0.7730 0.0427 0.7847 0.040 Uiso 1 1 calc
C42 C 0.4589(2) 0.0584(3) 0.83799(16) 0.0300(7) Uani 1 1 d
H42A H 0.4753 0.0109 0.8684 0.045 Uiso 1 1 calc
H42B H 0.4062 0.0451 0.8064 0.045 Uiso 1 1 calc
H42C H 0.4526 0.1096 0.8622 0.045 Uiso 1 1 calc
C43 C 0.5858(3) 0.5670(3) 0.9837(3) 0.0561(12) Uani 1 1 d
H43A H 0.6156 0.6203 0.9972 0.084 Uiso 1 1 calc
H43B H 0.6247 0.5238 0.9768 0.084 Uiso 1 1 calc
H43C H 0.5605 0.5479 1.0178 0.084 Uiso 1 1 calc
Cl1 Cl 0.75651(19) -0.00584(18) 1.17500(19) 0.1442(13) Uani 1 1 d
Cl2 Cl 0.87814(11) -0.01820(12) 1.10412(9) 0.0805(5) Uani 1 1 d
C44 C 0.8187(6) -0.0705(6) 1.1486(4) 0.100(2) Uiso 1 1 d
H44A H 0.7849 -0.1147 1.1209 0.120 Uiso 1 1 calc
H44B H 0.8564 -0.0990 1.1865 0.120 Uiso 1 1 calc

loop_
_atom_site_aniso_label
_atom_site_aniso_U_11
_atom_site_aniso_U_22
_atom_site_aniso_U_33
_atom_site_aniso_U_23
_atom_site_aniso_U_13
_atom_site_aniso_U_12
Cr1 0.0172(2) 0.0166(2) 0.0169(2) 0.00033(15) 0.00275(16) 0.00075(16)
Cr2 0.0181(2) 0.0193(2) 0.0165(2) -0.00103(16) 0.00531(16) -0.00108(16)
S1 0.0196(3) 0.0269(4) 0.0316(4) 0.0057(3) -0.0011(3) -0.0031(3)
S2 0.0262(4) 0.0208(4) 0.0376(4) 0.0030(3) 0.0115(3) 0.0016(3)
S3 0.0404(5) 0.0218(4) 0.0554(6) 0.0083(4) 0.0103(4) -0.0068(4)
S4 0.0758(7) 0.0348(5) 0.0252(4) 0.0042(3) 0.0211(4) 0.0102(5)
S6 0.0393(4) 0.0316(4) 0.0276(4) -0.0068(3) 0.0144(3) 0.0015(4)
S7 0.0246(3) 0.0199(3) 0.0339(4) 0.0072(3) -0.0005(3) -0.0044(3)
S8 0.0393(4) 0.0331(4) 0.0257(4) 0.0076(3) 0.0109(3) 0.0122(4)
S9 0.0384(4) 0.0347(4) 0.0311(4) 0.0061(3) 0.0173(3) 0.0154(4)
O1 0.074(2) 0.0251(13) 0.0394(14) -0.0046(11) 0.0138(14) 0.0144(14)
O2 0.0233(10) 0.0180(9) 0.0202(9) 0.0008(7) 0.0062(7) 0.0021(8)
O3 0.0245(12) 0.0462(17) 0.082(2) 0.0362(16) 0.0146(13) 0.0056(12)
O4 0.0184(9) 0.0213(10) 0.0218(9) 0.0043(8) 0.0044(7) 0.0009(8)
O5 0.0371(13) 0.0512(17) 0.0273(11) 0.0146(11) 0.0140(10) 0.0184(12)
O6 0.0297(11) 0.0193(10) 0.0206(9) -0.0008(8) 0.0103(8) -0.0007(8)
O7 0.0501(18) 0.0484(18) 0.0508(17) 0.0050(14) 0.0080(14) -0.0217(15)
O8 0.0210(10) 0.0348(13) 0.0219(10) -0.0015(9) 0.0025(8) -0.0045(9)
O9 0.0174(9) 0.0197(10) 0.0214(9) -0.0013(7) 0.0068(7) -0.0007(8)
O10 0.0159(9) 0.0241(10) 0.0185(9) -0.0018(8) 0.0048(7) 0.0002(8)
O11 0.082(3) 0.0374(17) 0.0536(19) -0.0081(14) 0.0087(18) 0.0172(17)
N1 0.0193(11) 0.0189(11) 0.0239(11) 0.0037(9) 0.0023(9) -0.0019(9)
N2 0.0206(12) 0.0241(13) 0.0312(13) 0.0120(11) 0.0018(10) -0.0012(10)
N3 0.0239(11) 0.0209(12) 0.0196(11) -0.0012(9) 0.0039(9) 0.0016(10)
N4 0.0273(12) 0.0202(12) 0.0233(11) -0.0012(9) 0.0053(10) 0.0041(10)
N5 0.0231(11) 0.0235(12) 0.0194(11) -0.0001(9) 0.0077(9) 0.0029(10)
N6 0.0291(13) 0.0252(13) 0.0211(11) 0.0029(9) 0.0116(10) 0.0041(10)
N7 0.0233(11) 0.0231(12) 0.0217(11) -0.0014(9) 0.0081(9) -0.0079(10)
N8 0.0238(12) 0.0317(14) 0.0276(12) -0.0010(11) 0.0081(10) -0.0108(11)
C1 0.0396(19) 0.0209(15) 0.0397(18) -0.0014(13) 0.0053(15) 0.0026(14)
C2 0.061(3) 0.0199(17) 0.059(3) 0.0054(16) 0.010(2) 0.0055(17)
C3 0.051(2) 0.030(2) 0.064(3) 0.0238(19) 0.014(2) 0.0034(18)
C4 0.044(2) 0.044(2) 0.048(2) 0.0212(18) 0.0194(18) 0.0051(18)
C5 0.0295(16) 0.0300(17) 0.0387(17) 0.0101(14) 0.0144(13) 0.0048(13)
C6 0.0221(13) 0.0207(14) 0.0312(15) 0.0026(12) 0.0046(11) 0.0006(11)
C7 0.0178(12) 0.0204(13) 0.0239(13) 0.0002(10) 0.0035(10) 0.0005(10)
C8 0.0248(14) 0.0272(15) 0.0224(13) -0.0034(11) 0.0061(11) -0.0015(12)
C9 0.145(6) 0.064(3) 0.033(2) 0.005(2) 0.042(3) 0.038(4)
C10 0.120(5) 0.046(3) 0.0255(18) -0.0006(17) 0.028(2) 0.000(3)
C11 0.0227(15) 0.0319(18) 0.049(2) 0.0173(16) 0.0048(14) -0.0026(13)
C12 0.0241(15) 0.0337(19) 0.058(2) 0.0229(17) 0.0025(15) 0.0037(14)
C13 0.0317(17) 0.0331(18) 0.0402(18) 0.0184(15) 0.0015(14) -0.0050(15)
C14 0.0266(15) 0.0348(18) 0.0350(16) 0.0104(14) 0.0073(13) -0.0070(14)
C15 0.0230(14) 0.0306(16) 0.0304(15) 0.0059(13) 0.0054(12) -0.0029(12)
C16 0.0226(13) 0.0258(15) 0.0293(15) 0.0103(12) 0.0024(11) -0.0009(12)
C17 0.0207(13) 0.0237(14) 0.0237(13) 0.0055(11) 0.0035(10) -0.0001(11)
C18 0.0216(13) 0.0183(13) 0.0230(13) -0.0009(10) 0.0031(10) -0.0019(11)
C19 0.0290(16) 0.0277(17) 0.049(2) 0.0015(15) -0.0012(15) -0.0074(14)
C20 0.0239(15) 0.036(2) 0.052(2) 0.0129(17) 0.0007(14) -0.0105(14)
C21 0.0237(14) 0.0341(17) 0.0229(13) 0.0019(12) 0.0073(11) 0.0007(13)
C22 0.0351(17) 0.047(2) 0.0246(15) 0.0040(14) 0.0143(13) 0.0030(16)
C23 0.0375(19) 0.047(2) 0.0371(18) -0.0062(16) 0.0214(15) 0.0033(17)
C24 0.0408(19) 0.0359(19) 0.0385(18) 0.0011(15) 0.0204(16) 0.0101(16)
C25 0.0341(16) 0.0296(16) 0.0284(15) 0.0025(13) 0.0135(13) 0.0063(14)
C26 0.0241(13) 0.0239(14) 0.0215(13) -0.0022(11) 0.0093(11) -0.0032(11)
C27 0.0214(12) 0.0237(14) 0.0190(12) 0.0004(10) 0.0076(10) 0.0002(11)
C28 0.0263(14) 0.0264(15) 0.0214(13) 0.0000(11) 0.0062(11) 0.0016(12)
C29 0.047(2) 0.049(2) 0.041(2) 0.0122(18) 0.0169(17) 0.0223(19)
C30 0.047(2) 0.038(2) 0.0382(19) 0.0040(16) 0.0154(16) 0.0194(18)
C31 0.0334(17) 0.052(2) 0.0273(15) -0.0080(15) 0.0130(13) -0.0181(17)
C32 0.036(2) 0.071(3) 0.0352(18) -0.0095(19) 0.0143(15) -0.028(2)
C33 0.0273(18) 0.094(4) 0.0361(19) -0.009(2) 0.0132(15) -0.023(2)
C34 0.0252(17) 0.083(4) 0.0366(19) -0.006(2) 0.0053(14) -0.004(2)
C35 0.0275(16) 0.065(3) 0.0281(16) -0.0018(17) 0.0070(13) -0.0073(18)
C36 0.0235(14) 0.051(2) 0.0208(13) -0.0065(14) 0.0068(11) -0.0119(15)
C37 0.0259(14) 0.0347(17) 0.0179(12) -0.0049(11) 0.0074(11) -0.0093(13)
C38 0.0304(15) 0.0197(13) 0.0237(13) -0.0007(11) 0.0100(11) -0.0044(12)
C39 0.047(2) 0.0257(17) 0.050(2) 0.0126(16) 0.0087(17) 0.0024(16)
C40 0.0408(19) 0.0256(17) 0.047(2) 0.0057(15) 0.0135(16) 0.0088(15)
C41 0.0228(13) 0.0271(15) 0.0338(15) -0.0018(12) 0.0136(12) -0.0027(12)
C42 0.0215(14) 0.044(2) 0.0273(14) -0.0014(14) 0.0122(11) -0.0015(14)
C43 0.054(3) 0.043(2) 0.070(3) -0.011(2) 0.013(2) 0.002(2)
Cl1 0.144(2) 0.1069(18) 0.230(3) -0.049(2) 0.134(2) -0.0261(16)
Cl2 0.0721(9) 0.0833(11) 0.0890(11) -0.0258(9) 0.0267(8) -0.0153(8)

loop_
_atom_type_symbol
_atom_type_description
_atom_type_scat_dispersion_real
_atom_type_scat_dispersion_imag
_atom_type_scat_source
C C 0.0033 0.0016 'International Tables Vol C Tables 4.2.6.8 and 6.1.1.4'
H H 0.0000 0.0000 'International Tables Vol C Tables 4.2.6.8 and 6.1.1.4'
O O 0.0106 0.0060 'International Tables Vol C Tables 4.2.6.8 and 6.1.1.4'
N N 0.0061 0.0033 'International Tables Vol C Tables 4.2.6.8 and 6.1.1.4'
S S 0.1246 0.1234 'International Tables Vol C Tables 4.2.6.8 and 6.1.1.4'
Cr Cr 0.3209 0.6236 'International Tables Vol C Tables 4.2.6.8 and 6.1.1.4'
Cl Cl 0.1484 0.1585 'International Tables Vol C Tables 4.2.6.8 and 6.1.1.4'

loop_
_geom_angle_atom_site_label_1
_geom_angle_atom_site_label_2
_geom_angle_atom_site_label_3
_geom_angle
O4 Cr1 O9 95.83(9)
O4 Cr1 O2 174.86(9)
O9 Cr1 O2 89.25(9)
O4 Cr1 O10 89.80(9)
O9 Cr1 O10 79.39(8)
O2 Cr1 O10 91.95(9)
O4 Cr1 N1 78.62(9)
O9 Cr1 N1 91.69(10)
O2 Cr1 N1 100.46(10)
O10 Cr1 N1 164.66(10)
O4 Cr1 N3 95.94(10)
O9 Cr1 N3 167.56(10)
O2 Cr1 N3 79.06(9)
O10 Cr1 N3 96.61(9)
N1 Cr1 N3 94.59(10)
O9 Cr2 O8 167.57(9)
O9 Cr2 O6 89.77(9)
O8 Cr2 O6 100.32(10)
O9 Cr2 O10 78.74(8)
O8 Cr2 O10 92.08(9)
O6 Cr2 O10 166.30(9)
O9 Cr2 N7 94.44(10)
O8 Cr2 N7 78.47(10)
O6 Cr2 N7 89.88(10)
O10 Cr2 N7 98.34(10)
O9 Cr2 N5 100.57(10)
O8 Cr2 N5 88.67(10)
O6 Cr2 N5 78.38(10)
O10 Cr2 N5 96.27(9)
N7 Cr2 N5 160.81(10)
C18 S1 C20 95.17(16)
C38 S2 C40 95.27(17)
C38 S3 C39 95.51(17)
C8 S4 C10 94.88(19)
C8 S6 C9 95.7(2)
C18 S7 C19 94.02(16)
C28 S8 C29 95.12(17)
C28 S9 C30 94.26(17)
C1 O1 HO1 109.5
C7 O2 Cr1 113.64(18)
C11 O3 HO3 109.5
C17 O4 Cr1 113.92(19)
C21 O5 H5O 109.5
C27 O6 Cr2 113.27(19)
C31 O7 H7 109.5
C37 O8 Cr2 113.8(2)
C41 O9 Cr1 123.77(19)
C41 O9 Cr2 124.69(18)
Cr1 O9 Cr2 101.31(9)
C42 O10 Cr1 121.84(18)
C42 O10 Cr2 127.6(2)
Cr1 O10 Cr2 100.51(9)
C43 O11 H11 109.5
C18 N1 N2 113.0(2)
C18 N1 Cr1 135.4(2)
N2 N1 Cr1 111.47(18)
C17 N2 N1 110.7(2)
C8 N3 N4 112.0(3)
C8 N3 Cr1 137.2(2)
N4 N3 Cr1 110.81(18)
C7 N4 N3 111.6(2)
C28 N5 N6 112.4(2)
C28 N5 Cr2 135.0(2)
N6 N5 Cr2 111.67(18)
C27 N6 N5 110.7(2)
C38 N7 N8 112.4(3)
C38 N7 Cr2 135.0(2)
N8 N7 Cr2 112.3(2)
C37 N8 N7 110.8(3)
O1 C1 C2 117.5(4)
O1 C1 C6 122.3(3)
C2 C1 C6 120.2(4)
C3 C2 C1 119.6(4)
C3 C2 H2 120.2
C1 C2 H2 120.2
C4 C3 C2 121.4(4)
C4 C3 H3 119.3
C2 C3 H3 119.3
C3 C4 C5 119.6(4)
C3 C4 H4 120.2
C5 C4 H4 120.2
C4 C5 C6 120.7(4)
C4 C5 H5 119.7
C6 C5 H5 119.7
C5 C6 C1 118.6(3)
C5 C6 C7 118.8(3)
C1 C6 C7 122.6(3)
O2 C7 N4 123.6(3)
O2 C7 C6 119.4(3)
N4 C7 C6 117.0(3)
N3 C8 S4 122.4(3)
N3 C8 S6 121.2(3)
S4 C8 S6 116.36(17)
C10 C9 S6 111.8(3)
C10 C9 H9A 109.2
S6 C9 H9A 109.2
C10 C9 H9B 109.2
S6 C9 H9B 109.2
H9A C9 H9B 107.9
C9 C10 S4 113.8(3)
C9 C10 H10A 108.8
S4 C10 H10A 108.8
C9 C10 H10B 108.8
S4 C10 H10B 108.8
H10A C10 H10B 107.7
O3 C11 C12 117.6(3)
O3 C11 C16 122.8(3)
C12 C11 C16 119.6(3)
C13 C12 C11 120.1(3)
C13 C12 H12 119.9
C11 C12 H12 119.9
C12 C13 C14 120.5(3)
C12 C13 H13 119.8
C14 C13 H13 119.8
C15 C14 C13 119.9(3)
C15 C14 H14 120.0
C13 C14 H14 120.0
C14 C15 C16 120.5(3)
C14 C15 H15 119.8
C16 C15 H15 119.8
C15 C16 C11 119.3(3)
C15 C16 C17 118.9(3)
C11 C16 C17 121.7(3)
O4 C17 N2 124.0(3)
O4 C17 C16 118.2(3)
N2 C17 C16 117.8(3)
N1 C18 S7 121.9(2)
N1 C18 S1 122.1(2)
S7 C18 S1 115.97(17)
C20 C19 S7 108.3(3)
C20 C19 H19A 110.0
S7 C19 H19A 110.0
C20 C19 H19B 110.0
S7 C19 H19B 110.0
H19A C19 H19B 108.4
C19 C20 S1 109.4(3)
C19 C20 H20A 109.8
S1 C20 H20A 109.8
C19 C20 H20B 109.8
S1 C20 H20B 109.8
H20A C20 H20B 108.2
O5 C21 C22 117.4(3)
O5 C21 C26 122.9(3)
C22 C21 C26 119.6(3)
C23 C22 C21 120.2(3)
C23 C22 H22 119.9
C21 C22 H22 119.9
C24 C23 C22 120.8(3)
C24 C23 H23 119.6
C22 C23 H23 119.6
C23 C24 C25 119.1(3)
C23 C24 H24 120.4
C25 C24 H24 120.4
C24 C25 C26 121.5(3)
C24 C25 H25 119.3
C26 C25 H25 119.3
C25 C26 C21 118.7(3)
C25 C26 C27 119.5(3)
C21 C26 C27 121.8(3)
O6 C27 N6 124.3(3)
O6 C27 C26 119.1(3)
N6 C27 C26 116.6(3)
N5 C28 S9 122.2(2)
N5 C28 S8 121.6(2)
S9 C28 S8 116.24(19)
C30 C29 S8 108.1(3)
C30 C29 H29A 110.1
S8 C29 H29A 110.1
C30 C29 H29B 110.1
S8 C29 H29B 110.1
H29A C29 H29B 108.4
C29 C30 S9 108.5(3)
C29 C30 H30A 110.0
S9 C30 H30A 110.0
C29 C30 H30B 110.0
S9 C30 H30B 110.0
H30A C30 H30B 108.4
O7 C31 C32 116.8(4)
O7 C31 C36 123.9(3)
C32 C31 C36 119.3(4)
C33 C32 C31 120.0(4)
C33 C32 H32 120.0
C31 C32 H32 120.0
C34 C33 C32 121.4(4)
C34 C33 H33 119.3
C32 C33 H33 119.3
C33 C34 C35 119.7(5)
C33 C34 H34 120.2
C35 C34 H34 120.2
C36 C35 C34 120.4(4)
C36 C35 H35 119.8
C34 C35 H35 119.8
C35 C36 C31 119.3(3)
C35 C36 C37 119.1(4)
C31 C36 C37 121.6(4)
O8 C37 N8 124.3(3)
O8 C37 C36 119.1(3)
N8 C37 C36 116.6(3)
N7 C38 S2 122.7(2)
N7 C38 S3 121.2(2)
S2 C38 S3 116.07(19)
C40 C39 S3 108.2(3)
C40 C39 H39A 110.1
S3 C39 H39A 110.1
C40 C39 H39B 110.1
S3 C39 H39B 110.1
H39A C39 H39B 108.4
C39 C40 S2 108.6(3)
C39 C40 H40A 110.0
S2 C40 H40A 110.0
C39 C40 H40B 110.0
S2 C40 H40B 110.0
H40A C40 H40B 108.3
O9 C41 H41A 109.5
O9 C41 H41B 109.5
H41A C41 H41B 109.5
O9 C41 H41C 109.5
H41A C41 H41C 109.5
H41B C41 H41C 109.5
O10 C42 H42A 109.5
O10 C42 H42B 109.5
H42A C42 H42B 109.5
O10 C42 H42C 109.5
H42A C42 H42C 109.5
H42B C42 H42C 109.5
O11 C43 H43A 109.5
O11 C43 H43B 109.5
H43A C43 H43B 109.5
O11 C43 H43C 109.5
H43A C43 H43C 109.5
H43B C43 H43C 109.5
Cl1 C44 Cl2 113.1(5)
Cl1 C44 H44A 109.0
Cl2 C44 H44A 109.0
Cl1 C44 H44B 109.0
Cl2 C44 H44B 109.0
H44A C44 H44B 107.8

loop_
_geom_bond_atom_site_label_1
_geom_bond_atom_site_label_2
_geom_bond_distance
Cr1 O4 1.947(2)
Cr1 O9 1.950(2)
Cr1 O2 1.955(2)
Cr1 O10 1.958(2)
Cr1 N1 2.075(3)
Cr1 N3 2.079(3)
Cr2 O9 1.961(2)
Cr2 O8 1.963(2)
Cr2 O6 1.964(2)
Cr2 O10 1.975(2)
Cr2 N7 2.074(3)
Cr2 N5 2.075(3)
S1 C18 1.748(3)
S1 C20 1.810(4)
S2 C38 1.743(3)
S2 C40 1.822(4)
S3 C38 1.749(3)
S3 C39 1.809(4)
S4 C8 1.742(3)
S4 C10 1.795(4)
S6 C8 1.746(3)
S6 C9 1.803(5)
S7 C18 1.744(3)
S7 C19 1.829(4)
S8 C28 1.747(3)
S8 C29 1.809(4)
S9 C28 1.741(3)
S9 C30 1.826(4)
O1 C1 1.359(5)
O1 HO1 0.8400
O2 C7 1.290(4)
O3 C11 1.365(4)
O3 HO3 0.8400
O4 C17 1.289(4)
O5 C21 1.348(4)
O5 H5O 0.8400
O6 C27 1.300(4)
O7 C31 1.364(6)
O7 H7 0.8400
O8 C37 1.298(4)
O9 C41 1.426(4)
O10 C42 1.422(4)
O11 C43 1.412(6)
O11 H11 0.8400
N1 C18 1.299(4)
N1 N2 1.411(3)
N2 C17 1.320(4)
N3 C8 1.306(4)
N3 N4 1.411(4)
N4 C7 1.324(4)
N5 C28 1.289(4)
N5 N6 1.419(3)
N6 C27 1.307(4)
N7 C38 1.292(4)
N7 N8 1.414(4)
N8 C37 1.310(5)
C1 C2 1.389(5)
C1 C6 1.414(5)
C2 C3 1.387(7)
C2 H2 0.9500
C3 C4 1.378(7)
C3 H3 0.9500
C4 C5 1.387(5)
C4 H4 0.9500
C5 C6 1.405(5)
C5 H5 0.9500
C6 C7 1.465(4)
C9 C10 1.434(8)
C9 H9A 0.9900
C9 H9B 0.9900
C10 H10A 0.9900
C10 H10B 0.9900
C11 C12 1.402(5)
C11 C16 1.408(5)
C12 C13 1.382(5)
C12 H12 0.9500
C13 C14 1.393(5)
C13 H13 0.9500
C14 C15 1.386(5)
C14 H14 0.9500
C15 C16 1.400(4)
C15 H15 0.9500
C16 C17 1.477(4)
C19 C20 1.478(6)
C19 H19A 0.9900
C19 H19B 0.9900
C20 H20A 0.9900
C20 H20B 0.9900
C21 C22 1.398(5)
C21 C26 1.405(4)
C22 C23 1.384(6)
C22 H22 0.9500
C23 C24 1.383(6)
C23 H23 0.9500
C24 C25 1.387(5)
C24 H24 0.9500
C25 C26 1.397(5)
C25 H25 0.9500
C26 C27 1.480(4)
C29 C30 1.498(6)
C29 H29A 0.9900
C29 H29B 0.9900
C30 H30A 0.9900
C30 H30B 0.9900
C31 C32 1.407(5)
C31 C36 1.409(6)
C32 C33 1.376(8)
C32 H32 0.9500
C33 C34 1.370(8)
C33 H33 0.9500
C34 C35 1.401(5)
C34 H34 0.9500
C35 C36 1.397(6)
C35 H35 0.9500
C36 C37 1.479(4)
C39 C40 1.521(6)
C39 H39A 0.9900
C39 H39B 0.9900
C40 H40A 0.9900
C40 H40B 0.9900
C41 H41A 0.9800
C41 H41B 0.9800
C41 H41C 0.9800
C42 H42A 0.9800
C42 H42B 0.9800
C42 H42C 0.9800
C43 H43A 0.9800
C43 H43B 0.9800
C43 H43C 0.9800
Cl1 C44 1.659(9)
Cl2 C44 1.753(9)
C44 H44A 0.9900
C44 H44B 0.9900
